data_4309128
loop_
_publ_author_name
'Errun Ding'
'Bin Du'
'Fu-Chen Liu'
'Shengming Liu'
'Edward A. Meyers'
'Sheldon G. Shore'

_publ_section_title
;
Preparation and Crystal Structures of a Series of Titanium(III) 9-BBN
Hydroborate Complexes Containing Ti...H Agostic Interactions
;
_journal_name_full 'Inorganic Chemistry'
_journal_page_first 4871
_journal_page_last 4878
_journal_paper_doi 10.1021/ic050422f
_journal_volume 44
_journal_year 2005
_chemical_formula_sum 'C28 H58 B3 O Ti'
_chemical_formula_weight 491.07
_chemical_name_systematic
; 
 ? 
;
_space_group_IT_number 61
_symmetry_cell_setting orthorhombic
_symmetry_space_group_name_Hall '-P 2ac 2ab'
_symmetry_space_group_name_H-M 'P b c a'
_atom_sites_solution_hydrogens geom
_atom_sites_solution_primary direct
_atom_sites_solution_secondary difmap
_audit_creation_method SHELXL-97
_cell_angle_alpha 90.00
_cell_angle_beta 90.00
_cell_angle_gamma 90.00
_cell_formula_units_Z 8
_cell_length_a 20.3535(10)
_cell_length_b 13.5503(10)
_cell_length_c 21.6302(10)
_cell_measurement_temperature 200(2)
_cell_volume 5965.5(6)
_computing_cell_refinement 'Bruker XSCANS'
_computing_data_collection 'Bruker XSCANS'
_computing_data_reduction 'Bruker SHELXTL'
_computing_molecular_graphics 'Bruker SHELXTL'
_computing_publication_material 'Bruker SHELXTL'
_computing_structure_refinement 'SHELXL-97 (Sheldrick, 1997)'
_computing_structure_solution 'SHELXS-97 (Sheldrick, 1990)'
_diffrn_ambient_temperature 200(2)
_diffrn_measured_fraction_theta_full 0.997
_diffrn_measured_fraction_theta_max 0.997
_diffrn_measurement_device_type 'Bruker P4'
_diffrn_measurement_method '\w scans'
_diffrn_radiation_monochromator graphite
_diffrn_radiation_source 'fine-focus sealed tube'
_diffrn_radiation_type MoK\a
_diffrn_radiation_wavelength 0.71073
_diffrn_reflns_av_R_equivalents 0.0807
_diffrn_reflns_av_sigmaI/netI 0.0597
_diffrn_reflns_limit_h_max 23
_diffrn_reflns_limit_h_min -23
_diffrn_reflns_limit_k_max 16
_diffrn_reflns_limit_k_min -12
_diffrn_reflns_limit_l_max 25
_diffrn_reflns_limit_l_min -25
_diffrn_reflns_number 50239
_diffrn_reflns_theta_full 25.01
_diffrn_reflns_theta_max 25.01
_diffrn_reflns_theta_min 2.50
_exptl_absorpt_coefficient_mu 0.304
_exptl_absorpt_correction_T_max 0.9223
_exptl_absorpt_correction_T_min 0.9115
_exptl_absorpt_correction_type none
_exptl_crystal_density_diffrn 1.094
_exptl_crystal_density_method 'not measured'
_exptl_crystal_F_000 2168
_exptl_crystal_size_max 0.31
_exptl_crystal_size_mid 0.27
_exptl_crystal_size_min 0.27
_refine_diff_density_max 0.285
_refine_diff_density_min -0.219
_refine_diff_density_rms 0.046
_refine_ls_extinction_method none
_refine_ls_goodness_of_fit_ref 1.007
_refine_ls_hydrogen_treatment mixed
_refine_ls_matrix_type full
_refine_ls_number_parameters 326
_refine_ls_number_reflns 5242
_refine_ls_number_restraints 0
_refine_ls_restrained_S_all 1.007
_refine_ls_R_factor_all 0.0798
_refine_ls_R_factor_gt 0.0405
_refine_ls_shift/su_max 0.012
_refine_ls_shift/su_mean 0.002
_refine_ls_structure_factor_coef Fsqd
_refine_ls_weighting_details 'calc w=1/[\s^2^(Fo^2^)+(0.0460P)^2^+0.8501P] where P=(Fo^2^+2Fc^2^)/3'
_refine_ls_weighting_scheme calc
_refine_ls_wR_factor_gt 0.0859
_refine_ls_wR_factor_ref 0.0972
_reflns_number_gt 3492
_reflns_number_total 5242
_reflns_threshold_expression >2sigma(I)
_cod_data_source_file ic050422fsi20050321_092335_2.cif
_cod_data_source_block p
_cod_depositor_comments
;
The following automatic conversions were performed:
'_symmetry_cell_setting' value 'Orthorhombic' changed to 'orthorhombic'
according to '/home/saulius/struct/CIF-dictionaries/cif_core.dic'
dictionary named 'cif_core.dic' version 2.4.1 from 2010-06-29.

Automatic conversion script
Id: cif_fix_enum 1527 2010-12-29 10:47:43Z saulius 

2020-09-22
Z value and formula fixed to values more according to usual
chemical conventions.                 miguel
;
_cod_original_formula_sum 'C20.36 H42.18 B2.18 O0.73 Ti0.73'
_cod_original_formula_weight 357.14
_cod_original_formula_units_Z 11
_cod_database_code 4309128

loop_
_symmetry_equiv_pos_as_xyz
'x, y, z'
'-x+1/2, -y, z+1/2'
'-x, y+1/2, -z+1/2'
'x+1/2, -y+1/2, -z'
'-x, -y, -z'
'x-1/2, y, -z-1/2'
'x, -y-1/2, z-1/2'
'-x-1/2, y-1/2, z'

loop_
_atom_site_label
_atom_site_type_symbol
_atom_site_fract_x
_atom_site_fract_y
_atom_site_fract_z
_atom_site_U_iso_or_equiv
_atom_site_adp_type
_atom_site_occupancy
_atom_site_symmetry_multiplicity
_atom_site_calc_flag
_atom_site_refinement_flags
_atom_site_disorder_assembly
_atom_site_disorder_group
Ti1 Ti 0.099175(15) 0.10645(3) 0.365004(16) 0.01943(12) Uani 1 1 d . . .
B1 B 0.16157(11) 0.01241(19) 0.42492(12) 0.0253(6) Uani 1 1 d . . .
C11 C 0.19867(10) -0.07127(16) 0.46220(11) 0.0321(6) Uani 1 1 d . . .
H11 H 0.1819 -0.1369 0.4481 0.039 Uiso 1 1 calc . . .
C12 C 0.27200(11) -0.06464(19) 0.44667(11) 0.0445(7) Uani 1 1 d . . .
H12A H 0.2960 -0.1123 0.4730 0.053 Uiso 1 1 calc . . .
H12B H 0.2782 -0.0852 0.4031 0.053 Uiso 1 1 calc . . .
C13 C 0.30303(10) 0.0372(2) 0.45520(12) 0.0522(7) Uani 1 1 d . . .
H13A H 0.3125 0.0468 0.4997 0.063 Uiso 1 1 calc . . .
H13B H 0.3455 0.0384 0.4329 0.063 Uiso 1 1 calc . . .
C14 C 0.26137(10) 0.12402(17) 0.43269(11) 0.0431(7) Uani 1 1 d . . .
H14A H 0.2658 0.1287 0.3872 0.052 Uiso 1 1 calc . . .
H14B H 0.2796 0.1855 0.4505 0.052 Uiso 1 1 calc . . .
C15 C 0.18769(10) 0.11874(17) 0.44878(10) 0.0285(5) Uani 1 1 d . . .
C16 C 0.17153(11) 0.12665(17) 0.51811(11) 0.0402(6) Uani 1 1 d . . .
H16A H 0.1901 0.1892 0.5340 0.048 Uiso 1 1 calc . . .
H16B H 0.1232 0.1304 0.5228 0.048 Uiso 1 1 calc . . .
C17 C 0.19694(11) 0.04209(18) 0.55809(10) 0.0421(6) Uani 1 1 d . . .
H17A H 0.2450 0.0497 0.5634 0.050 Uiso 1 1 calc . . .
H17B H 0.1765 0.0467 0.5995 0.050 Uiso 1 1 calc . . .
C18 C 0.18299(10) -0.05939(18) 0.53141(11) 0.0391(6) Uani 1 1 d . . .
H18A H 0.1359 -0.0747 0.5379 0.047 Uiso 1 1 calc . . .
H18B H 0.2089 -0.1087 0.5548 0.047 Uiso 1 1 calc . . .
B2 B 0.15548(11) 0.17912(18) 0.27781(12) 0.0253(6) Uani 1 1 d . . .
C21 C 0.22575(10) 0.14266(16) 0.25464(10) 0.0330(6) Uani 1 1 d . . .
H21 H 0.2413 0.0886 0.2825 0.040 Uiso 1 1 calc . . .
C22 C 0.27381(10) 0.23009(18) 0.25946(12) 0.0479(7) Uani 1 1 d . . .
H22A H 0.2831 0.2420 0.3038 0.058 Uiso 1 1 calc . . .
H22B H 0.3157 0.2106 0.2396 0.058 Uiso 1 1 calc . . .
C23 C 0.25130(11) 0.32677(19) 0.23076(14) 0.0600(8) Uani 1 1 d . . .
H23A H 0.2779 0.3809 0.2486 0.072 Uiso 1 1 calc . . .
H23B H 0.2607 0.3245 0.1859 0.072 Uiso 1 1 calc . . .
C24 C 0.17942(11) 0.35184(17) 0.23932(11) 0.0393(6) Uani 1 1 d . . .
H24A H 0.1674 0.4029 0.2086 0.047 Uiso 1 1 calc . . .
H24B H 0.1738 0.3813 0.2809 0.047 Uiso 1 1 calc . . .
C25 C 0.13098(9) 0.26569(15) 0.23304(10) 0.0280(5) Uani 1 1 d . . .
H25 H 0.0867 0.2883 0.2473 0.034 Uiso 1 1 calc . . .
C26 C 0.12421(10) 0.22384(17) 0.16714(10) 0.0375(6) Uani 1 1 d . . .
H26A H 0.0870 0.1767 0.1665 0.045 Uiso 1 1 calc . . .
H26B H 0.1131 0.2787 0.1388 0.045 Uiso 1 1 calc . . .
C27 C 0.18553(12) 0.17127(19) 0.14236(10) 0.0471(7) Uani 1 1 d . . .
H27A H 0.1733 0.1334 0.1050 0.057 Uiso 1 1 calc . . .
H27B H 0.2182 0.2216 0.1299 0.057 Uiso 1 1 calc . . .
C28 C 0.21762(12) 0.10103(18) 0.18882(11) 0.0464(7) Uani 1 1 d . . .
H28A H 0.2615 0.0823 0.1730 0.056 Uiso 1 1 calc . . .
H28B H 0.1909 0.0401 0.1912 0.056 Uiso 1 1 calc . . .
B3 B 0.02286(11) 0.23221(18) 0.39876(11) 0.0232(6) Uani 1 1 d . . .
C31 C 0.06014(9) 0.33120(15) 0.41805(10) 0.0264(5) Uani 1 1 d . . .
H31 H 0.1081 0.3227 0.4094 0.032 Uiso 1 1 calc . . .
C32 C 0.03376(11) 0.41521(15) 0.37696(10) 0.0337(6) Uani 1 1 d . . .
H32A H 0.0549 0.4776 0.3900 0.040 Uiso 1 1 calc . . .
H32B H 0.0473 0.4022 0.3338 0.040 Uiso 1 1 calc . . .
C33 C -0.04056(11) 0.42973(17) 0.37825(11) 0.0384(6) Uani 1 1 d . . .
H33A H -0.0532 0.4738 0.3437 0.046 Uiso 1 1 calc . . .
H33B H -0.0527 0.4631 0.4173 0.046 Uiso 1 1 calc . . .
C34 C -0.07948(10) 0.33396(18) 0.37305(11) 0.0387(6) Uani 1 1 d . . .
H34A H -0.0797 0.3131 0.3292 0.046 Uiso 1 1 calc . . .
H34B H -0.1255 0.3474 0.3851 0.046 Uiso 1 1 calc . . .
C35 C -0.05385(9) 0.24784(15) 0.41241(10) 0.0295(5) Uani 1 1 d . . .
H35 H -0.0780 0.1865 0.4004 0.035 Uiso 1 1 calc . . .
C36 C -0.06164(11) 0.26340(17) 0.48250(11) 0.0408(6) Uani 1 1 d . . .
H36A H -0.1084 0.2777 0.4913 0.049 Uiso 1 1 calc . . .
H36B H -0.0505 0.2008 0.5037 0.049 Uiso 1 1 calc . . .
C37 C -0.01983(11) 0.34592(17) 0.51051(10) 0.0387(6) Uani 1 1 d . . .
H37A H -0.0407 0.4101 0.5009 0.046 Uiso 1 1 calc . . .
H37B H -0.0196 0.3383 0.5560 0.046 Uiso 1 1 calc . . .
C38 C 0.05108(10) 0.34807(16) 0.48755(10) 0.0338(6) Uani 1 1 d . . .
H38A H 0.0762 0.2969 0.5101 0.041 Uiso 1 1 calc . . .
H38B H 0.0704 0.4129 0.4983 0.041 Uiso 1 1 calc . . .
O1 O 0.03220(6) 0.00238(9) 0.33146(6) 0.0254(3) Uani 1 1 d . . .
C1 C -0.06486(12) 0.0680(2) 0.27995(15) 0.0643(9) Uani 1 1 d . . .
H1A H -0.1128 0.0721 0.2826 0.096 Uiso 1 1 calc . . .
H1B H -0.0524 0.0347 0.2415 0.096 Uiso 1 1 calc . . .
H1C H -0.0462 0.1347 0.2805 0.096 Uiso 1 1 calc . . .
C2 C -0.03912(10) 0.01080(17) 0.33385(12) 0.0429(7) Uani 1 1 d . . .
H2A H -0.0521 0.0441 0.3727 0.052 Uiso 1 1 calc . . .
H2B H -0.0588 -0.0560 0.3338 0.052 Uiso 1 1 calc . . .
C3 C 0.05456(10) -0.08533(16) 0.29847(10) 0.0325(6) Uani 1 1 d . . .
H3A H 0.0987 -0.0726 0.2810 0.039 Uiso 1 1 calc . . .
H3B H 0.0243 -0.0989 0.2637 0.039 Uiso 1 1 calc . . .
C4 C 0.05760(11) -0.17368(17) 0.33939(12) 0.0451(7) Uani 1 1 d . . .
H4A H 0.0731 -0.2306 0.3156 0.068 Uiso 1 1 calc . . .
H4B H 0.0137 -0.1876 0.3559 0.068 Uiso 1 1 calc . . .
H4C H 0.0880 -0.1609 0.3736 0.068 Uiso 1 1 calc . . .
H3B H 0.0364(7) 0.2040(11) 0.3471(8) 0.009(4) Uiso 1 1 d . . .
H3A H 0.0436(7) 0.1574(13) 0.4235(8) 0.020(5) Uiso 1 1 d . . .
H1B H 0.1642(8) 0.0109(13) 0.3704(9) 0.024(5) Uiso 1 1 d . . .
H1A H 0.1039(9) 0.0104(13) 0.4286(8) 0.028(5) Uiso 1 1 d . . .
H2B H 0.1525(7) 0.2047(12) 0.3322(8) 0.015(4) Uiso 1 1 d . . .
H15 H 0.1677(8) 0.1743(14) 0.4307(8) 0.019(5) Uiso 1 1 d . . .
H2A H 0.1178(9) 0.1130(14) 0.2786(9) 0.033(5) Uiso 1 1 d . . .

loop_
_atom_site_aniso_label
_atom_site_aniso_U_11
_atom_site_aniso_U_22
_atom_site_aniso_U_33
_atom_site_aniso_U_23
_atom_site_aniso_U_13
_atom_site_aniso_U_12
Ti1 0.0211(2) 0.0199(2) 0.0173(2) 0.00013(18) 0.00041(16) -0.00025(16)
B1 0.0217(13) 0.0336(16) 0.0204(14) -0.0011(12) 0.0007(10) 0.0012(11)
C11 0.0333(13) 0.0262(13) 0.0368(14) -0.0003(11) -0.0070(11) 0.0025(10)
C12 0.0355(14) 0.0506(17) 0.0474(17) -0.0024(14) -0.0037(11) 0.0165(12)
C13 0.0242(13) 0.074(2) 0.0587(19) 0.0096(16) 0.0010(12) 0.0000(13)
C14 0.0360(14) 0.0472(17) 0.0460(16) 0.0115(12) -0.0110(11) -0.0147(12)
C15 0.0329(13) 0.0266(14) 0.0261(13) 0.0036(11) -0.0089(10) 0.0041(11)
C16 0.0510(15) 0.0408(16) 0.0288(14) -0.0067(12) -0.0092(11) 0.0063(12)
C17 0.0523(15) 0.0496(17) 0.0242(14) 0.0014(13) -0.0048(11) 0.0101(13)
C18 0.0395(14) 0.0424(16) 0.0354(15) 0.0128(12) -0.0064(11) 0.0050(12)
B2 0.0276(14) 0.0267(16) 0.0216(14) 0.0005(12) 0.0046(11) -0.0051(12)
C21 0.0367(13) 0.0317(14) 0.0305(14) 0.0123(11) 0.0066(10) 0.0115(11)
C22 0.0266(13) 0.0581(18) 0.0591(18) 0.0252(15) 0.0070(11) 0.0053(12)
C23 0.0394(15) 0.0458(18) 0.095(2) 0.0152(16) 0.0063(15) -0.0018(13)
C24 0.0427(14) 0.0315(14) 0.0438(16) 0.0143(12) 0.0011(11) 0.0035(11)
C25 0.0242(11) 0.0311(14) 0.0288(13) 0.0047(11) 0.0084(9) 0.0070(10)
C26 0.0394(13) 0.0423(15) 0.0306(14) 0.0120(12) 0.0029(11) 0.0118(11)
C27 0.0584(16) 0.0557(18) 0.0273(15) 0.0042(13) 0.0076(12) 0.0225(13)
C28 0.0582(15) 0.0485(17) 0.0326(15) 0.0042(13) 0.0112(12) 0.0251(13)
B3 0.0295(13) 0.0210(15) 0.0191(14) -0.0015(12) 0.0018(10) 0.0029(11)
C31 0.0234(11) 0.0266(13) 0.0292(13) -0.0051(11) -0.0007(9) 0.0030(10)
C32 0.0450(14) 0.0232(13) 0.0330(14) -0.0015(10) 0.0001(11) -0.0052(10)
C33 0.0505(15) 0.0281(13) 0.0365(15) -0.0011(11) -0.0044(11) 0.0106(12)
C34 0.0293(12) 0.0406(16) 0.0463(16) -0.0064(13) -0.0042(11) 0.0091(11)
C35 0.0278(11) 0.0252(13) 0.0356(13) -0.0065(11) 0.0062(10) -0.0026(10)
C36 0.0428(14) 0.0371(15) 0.0424(16) -0.0041(13) 0.0187(11) 0.0017(12)
C37 0.0553(15) 0.0326(14) 0.0282(14) -0.0060(12) 0.0094(11) 0.0038(12)
C38 0.0426(14) 0.0244(13) 0.0344(14) -0.0051(11) -0.0070(11) 0.0047(11)
O1 0.0227(7) 0.0225(8) 0.0309(9) -0.0068(7) -0.0006(6) -0.0012(6)
C1 0.0486(17) 0.0465(17) 0.098(2) -0.0162(17) -0.0383(16) 0.0121(13)
C2 0.0206(13) 0.0352(15) 0.073(2) -0.0152(14) 0.0013(12) -0.0035(11)
C3 0.0328(13) 0.0299(15) 0.0349(14) -0.0123(11) -0.0006(10) 0.0003(10)
C4 0.0498(15) 0.0264(15) 0.0590(18) -0.0046(13) -0.0078(13) 0.0055(12)

loop_
_atom_type_symbol
_atom_type_description
_atom_type_scat_dispersion_real
_atom_type_scat_dispersion_imag
_atom_type_scat_source
C C 0.0033 0.0016 'International Tables Vol C Tables 4.2.6.8 and 6.1.1.4'
H H 0.0000 0.0000 'International Tables Vol C Tables 4.2.6.8 and 6.1.1.4'
B B 0.0013 0.0007 'International Tables Vol C Tables 4.2.6.8 and 6.1.1.4'
Ti Ti 0.2776 0.4457 'International Tables Vol C Tables 4.2.6.8 and 6.1.1.4'
O O 0.0106 0.0060 'International Tables Vol C Tables 4.2.6.8 and 6.1.1.4'

loop_
_geom_angle_atom_site_label_1
_geom_angle_atom_site_label_2
_geom_angle_atom_site_label_3
_geom_angle
_geom_angle_site_symmetry_1
_geom_angle_site_symmetry_3
_geom_angle_publ_flag
O1 Ti1 B1 100.87(8) . . ?
O1 Ti1 B2 108.25(7) . . ?
B1 Ti1 B2 114.75(9) . . ?
O1 Ti1 B3 99.28(7) . . ?
B1 Ti1 B3 126.60(9) . . ?
B2 Ti1 B3 104.66(8) . . ?
O1 Ti1 C15 138.41(6) . . ?
B1 Ti1 C15 38.81(8) . . ?
B2 Ti1 C15 101.08(8) . . ?
B3 Ti1 C15 101.09(8) . . ?
O1 Ti1 H3B 87.7(5) . . ?
B1 Ti1 H3B 156.1(5) . . ?
B2 Ti1 H3B 82.8(5) . . ?
B3 Ti1 H3B 29.5(5) . . ?
C15 Ti1 H3B 125.3(5) . . ?
O1 Ti1 H3A 95.2(5) . . ?
B1 Ti1 H3A 99.6(6) . . ?
B2 Ti1 H3A 132.7(6) . . ?
B3 Ti1 H3A 29.5(6) . . ?
C15 Ti1 H3A 85.4(5) . . ?
H3B Ti1 H3A 57.2(7) . . ?
O1 Ti1 H1B 91.0(5) . . ?
B1 Ti1 H1B 32.2(6) . . ?
B2 Ti1 H1B 89.7(5) . . ?
B3 Ti1 H1B 158.6(6) . . ?
C15 Ti1 H1B 59.9(6) . . ?
H3B Ti1 H1B 171.6(8) . . ?
H3A Ti1 H1B 131.3(8) . . ?
O1 Ti1 H1A 79.8(5) . . ?
B1 Ti1 H1A 32.0(5) . . ?
B2 Ti1 H1A 145.2(5) . . ?
B3 Ti1 H1A 107.3(5) . . ?
C15 Ti1 H1A 59.7(5) . . ?
H3B Ti1 H1A 131.8(7) . . ?
H3A Ti1 H1A 77.8(8) . . ?
H1B Ti1 H1A 55.9(7) . . ?
O1 Ti1 H2B 137.0(5) . . ?
B1 Ti1 H2B 107.5(5) . . ?
B2 Ti1 H2B 29.9(5) . . ?
B3 Ti1 H2B 89.2(5) . . ?
C15 Ti1 H2B 79.2(5) . . ?
H3B Ti1 H2B 79.3(7) . . ?
H3A Ti1 H2B 110.7(7) . . ?
H1B Ti1 H2B 96.2(7) . . ?
H1A Ti1 H2B 137.6(7) . . ?
O1 Ti1 H15 157.2(5) . . ?
B1 Ti1 H15 59.9(5) . . ?
B2 Ti1 H15 91.9(5) . . ?
B3 Ti1 H15 85.3(5) . . ?
C15 Ti1 H15 21.1(5) . . ?
H3B Ti1 H15 105.7(7) . . ?
H3A Ti1 H15 77.7(7) . . ?
H1B Ti1 H15 78.3(7) . . ?
H1A Ti1 H15 77.6(7) . . ?
H2B Ti1 H15 64.9(7) . . ?
O1 Ti1 H2A 79.7(6) . . ?
B1 Ti1 H2A 119.1(5) . . ?
B2 Ti1 H2A 28.7(6) . . ?
B3 Ti1 H2A 113.0(5) . . ?
C15 Ti1 H2A 123.4(6) . . ?
H3B Ti1 H2A 84.3(7) . . ?
H3A Ti1 H2A 141.4(8) . . ?
H1B Ti1 H2A 87.3(8) . . ?
H1A Ti1 H2A 137.1(8) . . ?
H2B Ti1 H2A 58.5(7) . . ?
H15 Ti1 H2A 119.2(7) . . ?
C11 B1 C15 108.55(18) . . ?
C11 B1 Ti1 169.29(17) . . ?
C15 B1 Ti1 82.13(13) . . ?
C11 B1 H1B 118.3(8) . . ?
C15 B1 H1B 108.6(9) . . ?
Ti1 B1 H1B 56.8(8) . . ?
C11 B1 H1A 115.2(9) . . ?
C15 B1 H1A 109.0(9) . . ?
Ti1 B1 H1A 58.7(9) . . ?
H1B B1 H1A 96.5(12) . . ?
C12 C11 C18 114.15(18) . . ?
C12 C11 B1 108.11(18) . . ?
C18 C11 B1 108.76(18) . . ?
C12 C11 H11 108.6 . . ?
C18 C11 H11 108.6 . . ?
B1 C11 H11 108.6 . . ?
C13 C12 C11 115.39(19) . . ?
C13 C12 H12A 108.4 . . ?
C11 C12 H12A 108.4 . . ?
C13 C12 H12B 108.4 . . ?
C11 C12 H12B 108.4 . . ?
H12A C12 H12B 107.5 . . ?
C14 C13 C12 115.26(18) . . ?
C14 C13 H13A 108.5 . . ?
C12 C13 H13A 108.5 . . ?
C14 C13 H13B 108.5 . . ?
C12 C13 H13B 108.5 . . ?
H13A C13 H13B 107.5 . . ?
C13 C14 C15 115.58(19) . . ?
C13 C14 H14A 108.4 . . ?
C15 C14 H14A 108.4 . . ?
C13 C14 H14B 108.4 . . ?
C15 C14 H14B 108.4 . . ?
H14A C14 H14B 107.4 . . ?
C16 C15 C14 115.14(18) . . ?
C16 C15 B1 107.59(18) . . ?
C14 C15 B1 106.78(18) . . ?
C16 C15 Ti1 122.94(14) . . ?
C14 C15 Ti1 121.86(15) . . ?
B1 C15 Ti1 59.06(11) . . ?
C16 C15 H15 104.9(11) . . ?
C14 C15 H15 106.8(11) . . ?
B1 C15 H15 115.9(11) . . ?
Ti1 C15 H15 56.8(11) . . ?
C17 C16 C15 115.31(19) . . ?
C17 C16 H16A 108.4 . . ?
C15 C16 H16A 108.4 . . ?
C17 C16 H16B 108.4 . . ?
C15 C16 H16B 108.4 . . ?
H16A C16 H16B 107.5 . . ?
C18 C17 C16 113.65(19) . . ?
C18 C17 H17A 108.8 . . ?
C16 C17 H17A 108.8 . . ?
C18 C17 H17B 108.8 . . ?
C16 C17 H17B 108.8 . . ?
H17A C17 H17B 107.7 . . ?
C17 C18 C11 115.20(19) . . ?
C17 C18 H18A 108.5 . . ?
C11 C18 H18A 108.5 . . ?
C17 C18 H18B 108.5 . . ?
C11 C18 H18B 108.5 . . ?
H18A C18 H18B 107.5 . . ?
C21 B2 C25 108.45(17) . . ?
C21 B2 Ti1 123.00(15) . . ?
C25 B2 Ti1 128.53(14) . . ?
C21 B2 H2B 115.7(7) . . ?
C25 B2 H2B 111.0(8) . . ?
Ti1 B2 H2B 49.0(7) . . ?
C21 B2 H2A 110.7(9) . . ?
C25 B2 H2A 111.2(9) . . ?
Ti1 B2 H2A 51.0(9) . . ?
H2B B2 H2A 99.7(12) . . ?
C28 C21 C22 114.36(19) . . ?
C28 C21 B2 107.93(18) . . ?
C22 C21 B2 108.07(18) . . ?
C28 C21 H21 108.8 . . ?
C22 C21 H21 108.8 . . ?
B2 C21 H21 108.8 . . ?
C23 C22 C21 116.34(19) . . ?
C23 C22 H22A 108.2 . . ?
C21 C22 H22A 108.2 . . ?
C23 C22 H22B 108.2 . . ?
C21 C22 H22B 108.2 . . ?
H22A C22 H22B 107.4 . . ?
C24 C23 C22 115.8(2) . . ?
C24 C23 H23A 108.3 . . ?
C22 C23 H23A 108.3 . . ?
C24 C23 H23B 108.3 . . ?
C22 C23 H23B 108.3 . . ?
H23A C23 H23B 107.4 . . ?
C23 C24 C25 116.08(19) . . ?
C23 C24 H24A 108.3 . . ?
C25 C24 H24A 108.3 . . ?
C23 C24 H24B 108.3 . . ?
C25 C24 H24B 108.3 . . ?
H24A C24 H24B 107.4 . . ?
C24 C25 C26 114.81(17) . . ?
C24 C25 B2 107.69(17) . . ?
C26 C25 B2 108.54(17) . . ?
C24 C25 H25 108.5 . . ?
C26 C25 H25 108.5 . . ?
B2 C25 H25 108.5 . . ?
C27 C26 C25 114.93(18) . . ?
C27 C26 H26A 108.5 . . ?
C25 C26 H26A 108.5 . . ?
C27 C26 H26B 108.5 . . ?
C25 C26 H26B 108.5 . . ?
H26A C26 H26B 107.5 . . ?
C28 C27 C26 113.99(18) . . ?
C28 C27 H27A 108.8 . . ?
C26 C27 H27A 108.8 . . ?
C28 C27 H27B 108.8 . . ?
C26 C27 H27B 108.8 . . ?
H27A C27 H27B 107.6 . . ?
C27 C28 C21 115.15(19) . . ?
C27 C28 H28A 108.5 . . ?
C21 C28 H28A 108.5 . . ?
C27 C28 H28B 108.5 . . ?
C21 C28 H28B 108.5 . . ?
H28A C28 H28B 107.5 . . ?
C31 B3 C35 107.69(17) . . ?
C31 B3 Ti1 111.44(13) . . ?
C35 B3 Ti1 140.73(15) . . ?
C31 B3 H3B 113.4(7) . . ?
C35 B3 H3B 115.6(7) . . ?
Ti1 B3 H3B 49.7(7) . . ?
C31 B3 H3A 114.7(8) . . ?
C35 B3 H3A 111.4(8) . . ?
Ti1 B3 H3A 47.6(8) . . ?
H3B B3 H3A 93.7(11) . . ?
C38 C31 C32 114.45(17) . . ?
C38 C31 B3 108.94(17) . . ?
C32 C31 B3 107.72(16) . . ?
C38 C31 H31 108.5 . . ?
C32 C31 H31 108.5 . . ?
B3 C31 H31 108.5 . . ?
C33 C32 C31 115.49(17) . . ?
C33 C32 H32A 108.4 . . ?
C31 C32 H32A 108.4 . . ?
C33 C32 H32B 108.4 . . ?
C31 C32 H32B 108.4 . . ?
H32A C32 H32B 107.5 . . ?
C32 C33 C34 113.83(18) . . ?
C32 C33 H33A 108.8 . . ?
C34 C33 H33A 108.8 . . ?
C32 C33 H33B 108.8 . . ?
C34 C33 H33B 108.8 . . ?
H33A C33 H33B 107.7 . . ?
C33 C34 C35 115.43(18) . . ?
C33 C34 H34A 108.4 . . ?
C35 C34 H34A 108.4 . . ?
C33 C34 H34B 108.4 . . ?
C35 C34 H34B 108.4 . . ?
H34A C34 H34B 107.5 . . ?
C34 C35 C36 114.02(18) . . ?
C34 C35 B3 109.22(17) . . ?
C36 C35 B3 107.45(17) . . ?
C34 C35 H35 108.7 . . ?
C36 C35 H35 108.7 . . ?
B3 C35 H35 108.7 . . ?
C37 C36 C35 115.65(18) . . ?
C37 C36 H36A 108.4 . . ?
C35 C36 H36A 108.4 . . ?
C37 C36 H36B 108.4 . . ?
C35 C36 H36B 108.4 . . ?
H36A C36 H36B 107.4 . . ?
C38 C37 C36 114.26(18) . . ?
C38 C37 H37A 108.7 . . ?
C36 C37 H37A 108.7 . . ?
C38 C37 H37B 108.7 . . ?
C36 C37 H37B 108.7 . . ?
H37A C37 H37B 107.6 . . ?
C37 C38 C31 115.48(17) . . ?
C37 C38 H38A 108.4 . . ?
C31 C38 H38A 108.4 . . ?
C37 C38 H38B 108.4 . . ?
C31 C38 H38B 108.4 . . ?
H38A C38 H38B 107.5 . . ?
C2 O1 C3 113.07(14) . . ?
C2 O1 Ti1 125.76(12) . . ?
C3 O1 Ti1 121.04(10) . . ?
C2 C1 H1A 109.5 . . ?
C2 C1 H1B 109.5 . . ?
H1A C1 H1B 109.5 . . ?
C2 C1 H1C 109.5 . . ?
H1A C1 H1C 109.5 . . ?
H1B C1 H1C 109.5 . . ?
O1 C2 C1 111.2(2) . . ?
O1 C2 H2A 109.4 . . ?
C1 C2 H2A 109.4 . . ?
O1 C2 H2B 109.4 . . ?
C1 C2 H2B 109.4 . . ?
H2A C2 H2B 108.0 . . ?
O1 C3 C4 112.14(18) . . ?
O1 C3 H3A 109.2 . . ?
C4 C3 H3A 109.2 . . ?
O1 C3 H3B 109.2 . . ?
C4 C3 H3B 109.2 . . ?
H3A C3 H3B 107.9 . . ?
C3 C4 H4A 109.5 . . ?
C3 C4 H4B 109.5 . . ?
H4A C4 H4B 109.5 . . ?
C3 C4 H4C 109.5 . . ?
H4A C4 H4C 109.5 . . ?
H4B C4 H4C 109.5 . . ?

loop_
_geom_bond_atom_site_label_1
_geom_bond_atom_site_label_2
_geom_bond_distance
_geom_bond_site_symmetry_2
_geom_bond_publ_flag
Ti1 O1 2.0912(13) . ?
Ti1 B1 2.217(2) . ?
Ti1 B2 2.417(2) . ?
Ti1 B3 2.419(2) . ?
Ti1 C15 2.561(2) . ?
Ti1 H3B 1.879(15) . ?
Ti1 H3A 1.833(16) . ?
Ti1 H1B 1.856(16) . ?
Ti1 H1A 1.895(18) . ?
Ti1 H2B 1.857(16) . ?
Ti1 H15 2.192(17) . ?
Ti1 H2A 1.909(19) . ?
B1 C11 1.583(3) . ?
B1 C15 1.620(3) . ?
B1 H1B 1.180(18) . ?
B1 H1A 1.176(17) . ?
C11 C12 1.532(3) . ?
C11 C18 1.539(3) . ?
C11 H11 1.0000 . ?
C12 C13 1.529(3) . ?
C12 H12A 0.9900 . ?
C12 H12B 0.9900 . ?
C13 C14 1.530(3) . ?
C13 H13A 0.9900 . ?
C13 H13B 0.9900 . ?
C14 C15 1.541(3) . ?
C14 H14A 0.9900 . ?
C14 H14B 0.9900 . ?
C15 C16 1.539(3) . ?
C15 H15 0.941(19) . ?
C16 C17 1.526(3) . ?
C16 H16A 0.9900 . ?
C16 H16B 0.9900 . ?
C17 C18 1.518(3) . ?
C17 H17A 0.9900 . ?
C17 H17B 0.9900 . ?
C18 H18A 0.9900 . ?
C18 H18B 0.9900 . ?
B2 C21 1.594(3) . ?
B2 C25 1.601(3) . ?
B2 H2B 1.229(16) . ?
B2 H2A 1.179(19) . ?
C21 C28 1.540(3) . ?
C21 C22 1.540(3) . ?
C21 H21 1.0000 . ?
C22 C23 1.520(3) . ?
C22 H22A 0.9900 . ?
C22 H22B 0.9900 . ?
C23 C24 1.513(3) . ?
C23 H23A 0.9900 . ?
C23 H23B 0.9900 . ?
C24 C25 1.534(3) . ?
C24 H24A 0.9900 . ?
C24 H24B 0.9900 . ?
C25 C26 1.540(3) . ?
C25 H25 1.0000 . ?
C26 C27 1.534(3) . ?
C26 H26A 0.9900 . ?
C26 H26B 0.9900 . ?
C27 C28 1.531(3) . ?
C27 H27A 0.9900 . ?
C27 H27B 0.9900 . ?
C28 H28A 0.9900 . ?
C28 H28B 0.9900 . ?
B3 C31 1.597(3) . ?
B3 C35 1.603(3) . ?
B3 H3B 1.212(16) . ?
B3 H3A 1.222(17) . ?
C31 C38 1.532(3) . ?
C31 C32 1.541(3) . ?
C31 H31 1.0000 . ?
C32 C33 1.526(3) . ?
C32 H32A 0.9900 . ?
C32 H32B 0.9900 . ?
C33 C34 1.525(3) . ?
C33 H33A 0.9900 . ?
C33 H33B 0.9900 . ?
C34 C35 1.536(3) . ?
C34 H34A 0.9900 . ?
C34 H34B 0.9900 . ?
C35 C36 1.539(3) . ?
C35 H35 1.0000 . ?
C36 C37 1.530(3) . ?
C36 H36A 0.9900 . ?
C36 H36B 0.9900 . ?
C37 C38 1.527(3) . ?
C37 H37A 0.9900 . ?
C37 H37B 0.9900 . ?
C38 H38A 0.9900 . ?
C38 H38B 0.9900 . ?
O1 C2 1.457(2) . ?
O1 C3 1.459(2) . ?
C1 C2 1.495(4) . ?
C1 H1A 0.9800 . ?
C1 H1B 0.9800 . ?
C1 H1C 0.9800 . ?
C2 H2A 0.9900 . ?
C2 H2B 0.9900 . ?
C3 C4 1.490(3) . ?
C3 H3A 0.9900 . ?
C3 H3B 0.9900 . ?
C4 H4A 0.9800 . ?
C4 H4B 0.9800 . ?
C4 H4C 0.9800 . ?
